data_4115800
loop_
_publ_author_name
'F. Albert Cotton'
'Evgeny V. Dikarev'
'Marina A. Petrukhina'

_publ_section_title
;
 Using Structures Formed by Dirhodium Tetra(trifluoroacetate) with
 Polycyclic Aromatic Hydrocarbons to Prospect for Maximum \p-Electron
 Density: H\"uckel Calculations Get It Right
;
_journal_name_full 'Journal of the American Chemical Society'
_journal_page_first 11655
_journal_page_last 11663
_journal_paper_doi 10.1021/ja016801z
_journal_volume 123
_journal_year 2001
_chemical_compound_source synthesized
_chemical_formula_moiety '[Rh2 (O2 C C F3)4]3 (C18 H12)2'
_chemical_formula_structural
;
 {[Rh2(O2CCF3)4]3(\m3-\h2(1,2):\h2(7,8):\h2(9,10)-C18H12)2} 
;
_chemical_formula_sum 'C60 H24 F36 O24 Rh6'
_chemical_formula_weight 2430.25
_chemical_name_systematic
; 
 Catena-poly{tris[tetrakis(\m-trifluoroacetato-\kO,\kO')
 dirhodium(II,II)]-bis(\m3-\h2(1,2):\h2(7,8):\h2(9,10)-
 triphenylene)}
;
_space_group_IT_number 2
_symmetry_cell_setting triclinic
_symmetry_space_group_name_Hall '-P 1'
_symmetry_space_group_name_H-M 'P -1'
_atom_sites_solution_hydrogens geom
_atom_sites_solution_primary direct
_atom_sites_solution_secondary difmap
_audit_creation_method SHELXL
_cell_angle_alpha 94.99(2)
_cell_angle_beta 95.29(1)
_cell_angle_gamma 95.05(1)
_cell_formula_units_Z 1
_cell_length_a 9.420(1)
_cell_length_b 10.215(1)
_cell_length_c 19.648(5)
_cell_measurement_reflns_used 159
_cell_measurement_temperature 213(2)
_cell_measurement_theta_max 20.8
_cell_measurement_theta_min 4.0
_cell_volume 1866.6(6)
_computing_cell_refinement 'MADNES (Enraf-Nonius, 1989)'
_computing_data_collection 'MADNES (Enraf-Nonius, 1989)'
_computing_data_reduction 'PROCOR (Kabsch, 1988)'
_computing_molecular_graphics 'SHELXTL V.5 (Siemens, 1994)'
_computing_publication_material CIFTAB
_computing_structure_refinement 'SHELXL-93 (Sheldrick, 1993)'
_computing_structure_solution 'SHELXTL V.5 (Siemens, 1994)'
_diffrn_ambient_temperature 213(2)
_diffrn_measurement_device 'Nonius FAST area detector'
_diffrn_measurement_method 'Ellipsoid-mask fitting'
_diffrn_radiation_monochromator graphite
_diffrn_radiation_source 'fine-focus sealed tube'
_diffrn_radiation_type MoK\a
_diffrn_radiation_wavelength 0.71073
_diffrn_reflns_av_R_equivalents 0.1049
_diffrn_reflns_av_sigmaI/netI 0.0939
_diffrn_reflns_limit_h_max 10
_diffrn_reflns_limit_h_min -10
_diffrn_reflns_limit_k_max 10
_diffrn_reflns_limit_k_min -10
_diffrn_reflns_limit_l_max 21
_diffrn_reflns_limit_l_min -21
_diffrn_reflns_number 9803
_diffrn_reflns_theta_max 22.61
_diffrn_reflns_theta_min 2.32
_diffrn_standards_number 'none (area detector data)'
_exptl_absorpt_coefficient_mu 1.461
_exptl_absorpt_correction_type none
_exptl_crystal_colour light-green
_exptl_crystal_density_diffrn 2.162
_exptl_crystal_density_method none
_exptl_crystal_description needle
_exptl_crystal_F_000 1170
_exptl_crystal_size_max 0.20
_exptl_crystal_size_mid 0.05
_exptl_crystal_size_min 0.03
_refine_diff_density_max 1.312
_refine_diff_density_min -0.791
_refine_diff_density_rms 0.198
_refine_ls_extinction_coef noref
_refine_ls_extinction_method none
_refine_ls_goodness_of_fit_all 1.112
_refine_ls_goodness_of_fit_obs 1.131
_refine_ls_hydrogen_treatment noref
_refine_ls_matrix_type full
_refine_ls_number_parameters 412
_refine_ls_number_reflns 4656
_refine_ls_number_restraints 48
_refine_ls_restrained_S_all 1.131
_refine_ls_restrained_S_obs 1.130
_refine_ls_R_factor_all 0.1253
_refine_ls_R_factor_obs 0.0866
_refine_ls_shift/esd_max 0.000
_refine_ls_shift/esd_mean 0.000
_refine_ls_structure_factor_coef Fsqd
_refine_ls_weighting_details 'w=1/[\s^2^(Fo^2^)+(0.0001P)^2^+63.7026P] where P=(Fo^2^+2Fc^2^)/3'
_refine_ls_weighting_scheme calc
_refine_ls_wR_factor_all 0.1965
_refine_ls_wR_factor_obs 0.1666
_reflns_number_observed 3453
_reflns_number_total 4656
_reflns_observed_criterion >2sigma(I)
_cod_data_source_file ja016801z_s1_12.cif
_cod_data_source_block {[Rh2(O2CCF3)4]3(C18H12)2}_(8c)
_cod_depositor_comments
;
The following automatic conversions were performed:

'_refine_ls_weighting_scheme' value 'calc
w=1/[\s^2^(Fo^2^)+(0.0001P)^2^+63.7026P] where P=(Fo^2^+2Fc^2^)/3'
was changed to 'calc'. New tag '_refine_ls_weighting_details' was
created. The value of the new tag was set to
'w=1/[\s^2^(Fo^2^)+(0.0001P)^2^+63.7026P] where P=(Fo^2^+2Fc^2^)/3'.

Automatic conversion script
Id: cif_fix_values 3143 2015-03-26 13:38:13Z robertas 
;
_cod_original_cell_volume 1866.6(5)
_cod_database_code 4115800

loop_
_symmetry_equiv_pos_as_xyz
'x, y, z'
'-x, -y, -z'

loop_
_atom_site_aniso_label
_atom_site_aniso_U_11
_atom_site_aniso_U_22
_atom_site_aniso_U_33
_atom_site_aniso_U_23
_atom_site_aniso_U_13
_atom_site_aniso_U_12
Rh1 0.0366(8) 0.0229(7) 0.0249(7) 0.0018(5) 0.0042(6) 0.0049(6)
Rh2 0.0384(8) 0.0236(8) 0.0231(7) 0.0016(5) 0.0010(6) 0.0063(6)
Rh3 0.0378(8) 0.0263(8) 0.0235(7) 0.0011(6) 0.0039(6) 0.0031(6)
O1 0.031(7) 0.027(7) 0.058(8) 0.017(6) 0.012(6) 0.007(5)
O2 0.045(7) 0.029(7) 0.017(6) 0.004(5) -0.006(5) -0.002(6)
O3 0.039(7) 0.024(6) 0.038(7) 0.010(5) 0.027(6) 0.016(5)
O4 0.053(8) 0.029(7) 0.039(7) 0.005(6) -0.003(6) -0.006(6)
O5 0.031(7) 0.033(7) 0.036(7) 0.002(5) -0.002(5) 0.009(5)
O6 0.041(7) 0.024(6) 0.023(6) -0.001(5) 0.008(5) 0.004(5)
O7 0.036(7) 0.021(6) 0.036(7) 0.015(5) 0.017(5) 0.005(5)
O8 0.049(8) 0.042(8) 0.014(6) 0.010(5) -0.010(5) 0.002(6)
O9 0.044(8) 0.045(8) 0.027(7) 0.003(6) 0.005(6) 0.005(6)
O10 0.051(8) 0.036(7) 0.031(7) -0.010(5) 0.007(6) 0.000(6)
O11 0.049(8) 0.022(6) 0.032(7) 0.004(5) 0.004(6) 0.002(6)
O12 0.050(8) 0.039(7) 0.027(7) 0.008(5) 0.007(6) 0.006(6)

loop_
_atom_site_label
_atom_site_type_symbol
_atom_site_fract_x
_atom_site_fract_y
_atom_site_fract_z
_atom_site_U_iso_or_equiv
_atom_site_thermal_displace_type
_atom_site_occupancy
_atom_site_calc_flag
_atom_site_refinement_flags
_atom_site_disorder_group
Rh1 Rh 0.71500(15) 0.22121(13) 0.29900(7) 0.0280(4) Uani 1 d . .
Rh2 Rh 0.64931(15) 0.02463(13) 0.35407(7) 0.0283(4) Uani 1 d . .
Rh3 Rh 0.45322(15) 0.46854(13) 0.05206(7) 0.0292(4) Uani 1 d . .
O1 O 0.8866(12) 0.1340(11) 0.2692(6) 0.037(3) Uani 1 d . .
O2 O 0.5949(12) 0.1350(10) 0.2133(5) 0.031(3) Uani 1 d . .
O3 O 0.5389(12) 0.2960(10) 0.3325(6) 0.031(3) Uani 1 d . .
O4 O 0.8312(13) 0.2924(11) 0.3898(6) 0.041(3) Uani 1 d . .
O5 O 0.8271(12) -0.0487(11) 0.3208(6) 0.033(3) Uani 1 d . .
O6 O 0.5292(12) -0.0465(10) 0.2653(5) 0.029(3) Uani 1 d . .
O7 O 0.4777(12) 0.1151(10) 0.3868(5) 0.030(3) Uani 1 d . .
O8 O 0.7722(13) 0.1090(11) 0.4404(5) 0.036(3) Uani 1 d . .
O9 O 0.3041(13) 0.6002(12) 0.0389(6) 0.039(3) Uani 1 d . .
O10 O 0.3152(13) 0.3301(11) -0.0067(6) 0.040(3) Uani 1 d . .
O11 O 0.6047(13) 0.3392(10) 0.0569(6) 0.034(3) Uani 1 d . .
O12 O 0.5947(13) 0.6109(11) 0.1041(6) 0.038(3) Uani 1 d . .
C1 C 0.9036(19) 0.0192(18) 0.2880(9) 0.034(4) Uiso 1 d . .
C2 C 0.5307(16) 0.0248(16) 0.2156(8) 0.023(4) Uiso 1 d . .
C3 C 0.4663(19) 0.2290(18) 0.3684(9) 0.038(4) Uiso 1 d . .
C4 C 0.8324(19) 0.2215(19) 0.4370(9) 0.036(4) Uiso 1 d . .
C5 C 1.0411(21) -0.0347(20) 0.2694(10) 0.047(5) Uiso 1 d D 1
F1 F 1.0342(19) -0.1624(14) 0.2741(11) 0.023(5) Uiso 0.50 d PD 1
F2 F 1.0583(22) -0.0166(20) 0.2019(9) 0.038(5) Uiso 0.50 d PD 1
F3 F 1.1630(21) 0.0305(20) 0.2971(12) 0.051(6) Uiso 0.50 d PD 1
F1X F 1.0369(34) -0.1590(20) 0.2488(16) 0.083(12) Uiso 0.50 d PD 2
F2X F 1.1174(39) 0.0371(32) 0.2292(17) 0.128(14) Uiso 0.50 d PD 2
F3X F 1.1351(24) -0.0073(23) 0.3289(11) 0.056(6) Uiso 0.50 d PD 2
C6 C 0.4336(19) -0.0356(18) 0.1503(9) 0.039(5) Uiso 1 d D 3
F4 F 0.3665(25) 0.0594(19) 0.1216(12) 0.047(7) Uiso 0.50 d PD 3
F5 F 0.3355(23) -0.1264(20) 0.1639(11) 0.043(6) Uiso 0.50 d PD 3
F6 F 0.5092(25) -0.0922(27) 0.1057(13) 0.066(9) Uiso 0.50 d PD 3
F4X F 0.3292(22) 0.0400(20) 0.1399(12) 0.043(7) Uiso 0.50 d PD 4
F5X F 0.3855(27) -0.1577(18) 0.1530(12) 0.055(7) Uiso 0.50 d PD 4
F6X F 0.5135(21) -0.0377(25) 0.0972(10) 0.043(6) Uiso 0.50 d PD 4
C7 C 0.3363(21) 0.2941(19) 0.3956(10) 0.046(5) Uiso 1 d D 5
F7 F 0.2699(26) 0.2276(22) 0.4381(12) 0.047(8) Uiso 0.50 d PD 5
F8 F 0.2430(21) 0.3128(22) 0.3397(9) 0.038(5) Uiso 0.50 d PD 5
F9 F 0.3700(28) 0.4179(21) 0.4226(15) 0.074(8) Uiso 0.50 d PD 5
F7X F 0.2406(23) 0.2118(19) 0.4168(12) 0.038(7) Uiso 0.50 d PD 6
F8X F 0.2835(34) 0.3749(29) 0.3543(14) 0.094(10) Uiso 0.50 d PD 6
F9X F 0.3924(26) 0.3804(25) 0.4510(12) 0.067(8) Uiso 0.50 d PD 6
C8 C 0.9219(22) 0.2822(20) 0.5038(10) 0.051(5) Uiso 1 d D 7
F10 F 1.0478(27) 0.3388(33) 0.4954(20) 0.086(18) Uiso 0.50 d PD 7
F11 F 0.9326(26) 0.2025(19) 0.5526(11) 0.046(6) Uiso 0.50 d PD 7
F12 F 0.8429(23) 0.3781(22) 0.5298(13) 0.047(7) Uiso 0.50 d PD 7
F10X F 1.0344(20) 0.3597(21) 0.4875(12) 0.024(7) Uiso 0.50 d PD 8
F11X F 0.9842(27) 0.1854(20) 0.5348(13) 0.056(7) Uiso 0.50 d PD 8
F12X F 0.8562(29) 0.3468(27) 0.5479(14) 0.069(10) Uiso 0.50 d PD 8
C9 C 0.3101(19) 0.6630(17) -0.0128(9) 0.036(4) Uiso 1 d . .
C10 C 0.3246(18) 0.3260(16) -0.0689(9) 0.029(4) Uiso 1 d . .
C11 C 0.1887(20) 0.7527(18) -0.0247(9) 0.046(5) Uiso 1 d D 9
F13 F 0.1162(40) 0.7252(42) -0.0828(15) 0.062(10) Uiso 0.40 d PD 9
F14 F 0.1004(43) 0.7579(47) 0.0245(17) 0.045(9) Uiso 0.30 d PD 9
F15 F 0.2538(32) 0.8755(26) -0.0277(27) 0.076(10) Uiso 0.40 d PD 9
F13X F 0.1610(46) 0.7816(48) -0.0880(11) 0.027(8) Uiso 0.30 d PD 10
F14X F 0.0606(35) 0.6901(46) -0.0105(31) 0.071(13) Uiso 0.30 d PD 10
F15X F 0.2114(48) 0.8678(34) 0.0116(24) 0.056(11) Uiso 0.30 d PD 10
F13Y F 0.0704(32) 0.6801(30) -0.0487(26) 0.046(10) Uiso 0.30 d PD 11
F14Y F 0.1599(35) 0.8176(33) 0.0329(10) 0.034(6) Uiso 0.40 d PD 11
F15Y F 0.2132(50) 0.8325(44) -0.0730(23) 0.057(12) Uiso 0.30 d PD 11
C12 C 0.1983(19) 0.2306(17) -0.1122(9) 0.036(4) Uiso 1 d D 12
F16 F 0.2382(24) 0.1995(24) -0.1769(9) 0.037(7) Uiso 0.50 d PD 12
F17 F 0.0785(20) 0.2864(21) -0.1206(12) 0.036(6) Uiso 0.50 d PD 12
F18 F 0.1822(27) 0.1220(18) -0.0823(10) 0.041(7) Uiso 0.50 d PD 12
F16X F 0.2522(24) 0.1650(24) -0.1656(10) 0.040(8) Uiso 0.50 d PD 13
F17X F 0.1047(28) 0.3096(24) -0.1384(14) 0.064(10) Uiso 0.50 d PD 13
F18X F 0.1324(29) 0.1428(22) -0.0790(11) 0.055(8) Uiso 0.50 d PD 13
C13 C 0.7279(16) 0.4155(15) 0.2254(8) 0.026(4) Uiso 1 d . .
H13 H 0.6928(16) 0.3495(15) 0.1901(8) 0.031 Uiso 1 calc R .
C14 C 0.8702(19) 0.4237(18) 0.2508(9) 0.039(4) Uiso 1 d . .
H14 H 0.9314(19) 0.3653(18) 0.2321(9) 0.047 Uiso 1 calc R .
C15 C 0.9220(19) 0.5180(17) 0.3036(9) 0.037(4) Uiso 1 d . .
H15 H 1.0180(19) 0.5224(17) 0.3223(9) 0.044 Uiso 1 calc R .
C16 C 0.8316(18) 0.6070(17) 0.3294(9) 0.033(4) Uiso 1 d . .
H16 H 0.8690(18) 0.6732(17) 0.3643(9) 0.040 Uiso 1 calc R .
C17 C 0.6347(20) 0.7751(17) 0.3937(9) 0.037(4) Uiso 1 d . .
H17 H 0.7317(20) 0.7857(17) 0.4111(9) 0.044 Uiso 1 calc R .
C18 C 0.5376(18) 0.8471(17) 0.4237(9) 0.034(4) Uiso 1 d . .
H18 H 0.5708(18) 0.9074(17) 0.4619(9) 0.040 Uiso 1 calc R .
C19 C 0.3973(18) 0.8366(16) 0.4017(8) 0.031(4) Uiso 1 d . .
H19 H 0.3326(18) 0.8856(16) 0.4243(8) 0.037 Uiso 1 calc R .
C20 C 0.3540(20) 0.7512(17) 0.3451(9) 0.040(4) Uiso 1 d . .
H20 H 0.2566(20) 0.7438(17) 0.3283(9) 0.047 Uiso 1 calc R .
C21 C 0.2500(18) 0.5810(17) 0.2181(8) 0.033(4) Uiso 1 d . .
H21 H 0.1926(18) 0.6479(17) 0.2311(8) 0.040 Uiso 1 calc R .
C22 C 0.1965(18) 0.4850(15) 0.1671(8) 0.029(4) Uiso 1 d . .
H22 H 0.1020(18) 0.4847(15) 0.1470(8) 0.035 Uiso 1 calc R .
C23 C 0.2808(18) 0.3874(17) 0.1446(9) 0.033(4) Uiso 1 d . .
H23 H 0.2425(18) 0.3197(17) 0.1107(9) 0.040 Uiso 1 calc R .
C24 C 0.4196(17) 0.3914(16) 0.1723(8) 0.028(4) Uiso 1 d . .
H24 H 0.4760(17) 0.3256(16) 0.1569(8) 0.034 Uiso 1 calc R .
C25 C 0.4816(17) 0.4925(15) 0.2239(8) 0.027(4) Uiso 1 d . .
C26 C 0.6323(17) 0.5039(15) 0.2512(8) 0.026(4) Uiso 1 d . .
C27 C 0.6885(18) 0.6005(16) 0.3050(8) 0.032(4) Uiso 1 d . .
C28 C 0.5871(16) 0.6850(15) 0.3364(8) 0.023(4) Uiso 1 d . .
C29 C 0.4450(18) 0.6730(17) 0.3098(8) 0.032(4) Uiso 1 d . .
C30 C 0.3862(17) 0.5823(15) 0.2511(8) 0.025(4) Uiso 1 d . .

loop_
_atom_type_symbol
_atom_type_description
_atom_type_scat_dispersion_real
_atom_type_scat_dispersion_imag
_atom_type_scat_source
C C 0.0033 0.0016 'International Tables Vol C Tables 4.2.6.8 and 6.1.1.4'
H H 0.0000 0.0000 'International Tables Vol C Tables 4.2.6.8 and 6.1.1.4'
O O 0.0106 0.0060 'International Tables Vol C Tables 4.2.6.8 and 6.1.1.4'
F F 0.0171 0.0103 'International Tables Vol C Tables 4.2.6.8 and 6.1.1.4'
Rh Rh -1.1178 0.9187 'International Tables Vol C Tables 4.2.6.8 and 6.1.1.4'

loop_
_geom_angle_atom_site_label_1
_geom_angle_atom_site_label_2
_geom_angle_atom_site_label_3
_geom_angle
_geom_angle_site_symmetry_1
_geom_angle_site_symmetry_3
_geom_angle_publ_flag
O1 Rh1 O3 175.6(4) . . y
O1 Rh1 O2 90.1(5) . . y
O3 Rh1 O2 89.8(5) . . y
O1 Rh1 O4 89.6(5) . . y
O3 Rh1 O4 90.1(5) . . y
O2 Rh1 O4 174.6(4) . . y
O1 Rh1 Rh2 87.9(3) . . y
O3 Rh1 Rh2 87.7(3) . . y
O2 Rh1 Rh2 87.6(3) . . y
O4 Rh1 Rh2 87.0(3) . . y
O1 Rh1 C13 98.8(5) . . n
O3 Rh1 C13 85.6(4) . . n
O2 Rh1 C13 81.1(5) . . n
O4 Rh1 C13 104.3(5) . . n
Rh2 Rh1 C13 166.8(4) . . y
O1 Rh1 C14 77.9(5) . . n
O3 Rh1 C14 106.4(5) . . n
O2 Rh1 C14 102.6(5) . . n
O4 Rh1 C14 82.6(5) . . n
Rh2 Rh1 C14 162.4(4) . . y
C13 Rh1 C14 30.1(5) . . y
O6 Rh2 O5 91.8(4) . . y
O6 Rh2 O8 175.9(4) . . y
O5 Rh2 O8 88.6(5) . . y
O6 Rh2 O7 89.8(4) . . y
O5 Rh2 O7 175.0(4) . . y
O8 Rh2 O7 89.4(5) . . y
O6 Rh2 Rh1 87.8(3) . . y
O5 Rh2 Rh1 87.3(3) . . y
O8 Rh2 Rh1 88.1(3) . . y
O7 Rh2 Rh1 88.0(3) . . y
O6 Rh2 C18 93.7(5) . 1_545 n
O5 Rh2 C18 105.4(5) . 1_545 n
O8 Rh2 C18 90.1(5) . 1_545 n
O7 Rh2 C18 79.2(5) . 1_545 n
Rh1 Rh2 C18 167.1(4) . 1_545 y
O6 Rh2 C17 88.9(5) . 1_545 n
O5 Rh2 C17 76.3(5) . 1_545 n
O8 Rh2 C17 95.2(5) . 1_545 n
O7 Rh2 C17 108.5(5) . 1_545 n
Rh1 Rh2 C17 163.1(4) . 1_545 y
C18 Rh2 C17 29.7(5) 1_545 1_545 y
O12 Rh3 O11 89.9(5) . . y
O12 Rh3 O10 175.9(5) . . y
O11 Rh3 O10 90.4(5) . . y
O12 Rh3 O9 91.1(5) . . y
O11 Rh3 O9 175.2(5) . . y
O10 Rh3 O9 88.3(5) . . y
O12 Rh3 Rh3 87.7(3) . 2_665 y
O11 Rh3 Rh3 87.0(3) . 2_665 y
O10 Rh3 Rh3 88.2(3) . 2_665 y
O9 Rh3 Rh3 88.4(3) . 2_665 y
O12 Rh3 C24 84.6(5) . . n
O11 Rh3 C24 80.8(5) . . n
O10 Rh3 C24 99.5(5) . . n
O9 Rh3 C24 104.0(5) . . n
Rh3 Rh3 C24 165.5(4) 2_665 . y
O12 Rh3 C23 105.3(5) . . n
O11 Rh3 C23 102.1(5) . . n
O10 Rh3 C23 78.7(5) . . n
O9 Rh3 C23 82.1(5) . . n
Rh3 Rh3 C23 164.0(4) 2_665 . y
C24 Rh3 C23 29.9(5) . . y
C1 O1 Rh1 117.4(11) . . n
C2 O2 Rh1 118.3(10) . . n
C3 O3 Rh1 117.7(11) . . n
C4 O4 Rh1 117.8(12) . . n
C1 O5 Rh2 118.8(11) . . n
C2 O6 Rh2 117.3(10) . . n
C3 O7 Rh2 115.3(10) . . n
C4 O8 Rh2 116.3(10) . . n
C9 O9 Rh3 116.0(11) . . n
C10 O10 Rh3 115.3(11) . . n
C9 O11 Rh3 118.5(11) 2_665 . n
C10 O12 Rh3 116.1(10) 2_665 . n
O5 C1 O1 128.6(16) . . n
O5 C1 C5 116.9(16) . . n
O1 C1 C5 114.4(16) . . n
O2 C2 O6 129.0(14) . . n
O2 C2 C6 117.1(14) . . n
O6 C2 C6 113.9(14) . . n
O3 C3 O7 131.2(16) . . n
O3 C3 C7 115.5(16) . . n
O7 C3 C7 113.3(16) . . n
O4 C4 O8 130.8(17) . . n
O4 C4 C8 114.7(17) . . n
O8 C4 C8 114.5(16) . . n
F1 C5 F3 114.0(19) . . n
F1 C5 F2 106.6(19) . . n
F3 C5 F2 97.6(19) . . n
F1 C5 C1 110.5(17) . . n
F3 C5 C1 117.5(18) . . n
F2 C5 C1 109.2(16) . . n
F1X C5 F2X 110.0(24) . . n
F1X C5 F3X 109.0(21) . . n
F2X C5 F3X 96.9(22) . . n
F1X C5 C1 118.2(22) . . n
F2X C5 C1 115.5(23) . . n
F3X C5 C1 104.6(17) . . n
F6 C6 F5 106.8(21) . . n
F6 C6 F4 109.3(21) . . n
F5 C6 F4 107.9(19) . . n
F6 C6 C2 110.8(18) . . n
F5 C6 C2 112.3(17) . . n
F4 C6 C2 109.7(17) . . n
F5X C6 F4X 111.9(20) . . n
F5X C6 F6X 105.0(20) . . n
F4X C6 F6X 110.1(20) . . n
F5X C6 C2 113.6(18) . . n
F4X C6 C2 108.1(17) . . n
F6X C6 C2 108.0(16) . . n
F7 C7 F9 109.7(21) . . n
F7 C7 F8 110.1(20) . . n
F9 C7 F8 100.7(20) . . n
F7 C7 C3 114.4(19) . . n
F9 C7 C3 113.0(19) . . n
F8 C7 C3 108.0(16) . . n
F7X C7 F8X 114.1(22) . . n
F7X C7 F9X 107.4(20) . . n
F8X C7 F9X 101.1(22) . . n
F7X C7 C3 114.4(18) . . n
F8X C7 C3 112.7(21) . . n
F9X C7 C3 105.7(18) . . n
F10 C8 F11 110.2(23) . . n
F10 C8 F12 107.7(22) . . n
F11 C8 F12 103.8(21) . . n
F10 C8 C4 114.9(24) . . n
F11 C8 C4 114.7(19) . . n
F12 C8 C4 104.5(18) . . n
F12X C8 F10X 109.4(20) . . n
F12X C8 F11X 108.4(23) . . n
F10X C8 F11X 103.2(20) . . n
F12X C8 C4 116.9(21) . . n
F10X C8 C4 108.9(18) . . n
F11X C8 C4 109.1(19) . . n
O11 C9 O9 130.0(17) 2_665 . n
O11 C9 C11 115.1(16) 2_665 . n
O9 C9 C11 114.9(16) . . n
O10 C10 O12 132.7(16) . 2_665 n
O10 C10 C12 112.2(15) . . n
O12 C10 C12 114.8(15) 2_665 . n
F13 C11 F14 109.5(25) . . n
F13 C11 F15 104.5(25) . . n
F14 C11 F15 108.6(24) . . n
F13 C11 C9 113.1(20) . . n
F14 C11 C9 114.6(20) . . n
F15 C11 C9 106.0(20) . . n
F15X C11 F13X 104.2(24) . . n
F15X C11 F14X 109.1(25) . . n
F13X C11 F14X 103.2(24) . . n
F15X C11 C9 113.8(22) . . n
F13X C11 C9 115.8(19) . . n
F14X C11 C9 110.1(22) . . n
F13Y C11 F14Y 105.8(23) . . n
F13Y C11 F15Y 104.5(24) . . n
F14Y C11 F15Y 112.2(23) . . n
F13Y C11 C9 109.4(21) . . n
F14Y C11 C9 112.4(17) . . n
F15Y C11 C9 112.0(22) . . n
F18 C12 F17 112.3(21) . . n
F18 C12 F16 108.3(18) . . n
F17 C12 F16 106.4(18) . . n
F18 C12 C10 108.3(16) . . n
F17 C12 C10 112.8(16) . . n
F16 C12 C10 108.6(16) . . n
F18X C12 F17X 110.1(22) . . n
F18X C12 F16X 107.5(19) . . n
F17X C12 F16X 107.6(19) . . n
F18X C12 C10 116.3(18) . . n
F17X C12 C10 106.2(18) . . n
F16X C12 C10 108.8(16) . . n
C14 C13 C26 122.1(16) . . y
C14 C13 Rh1 81.4(10) . . n
C26 C13 Rh1 105.9(10) . . n
C15 C14 C13 119.5(17) . . y
C15 C14 Rh1 110.4(12) . . n
C13 C14 Rh1 68.5(9) . . n
C14 C15 C16 119.8(17) . . y
C27 C16 C15 121.7(16) . . y
C18 C17 C28 118.9(17) . . y
C19 C18 C17 123.7(17) . . y
C19 C18 Rh2 104.1(11) . 1_565 n
C17 C18 Rh2 81.2(10) . 1_565 n
C18 C19 C20 116.4(17) . . y
C19 C20 C29 124.6(17) . . y
C22 C21 C30 121.7(16) . . y
C21 C22 C23 120.7(16) . . y
C24 C23 C22 119.3(16) . . y
C24 C23 Rh3 71.4(10) . . n
C22 C23 Rh3 112.4(11) . . n
C23 C24 C25 122.0(15) . . y
C23 C24 Rh3 78.7(10) . . n
C25 C24 Rh3 109.3(10) . . n
C24 C25 C30 116.7(14) . . y
C24 C25 C26 123.0(14) . . y
C30 C25 C26 120.2(14) . . y
C27 C26 C13 117.2(14) . . y
C27 C26 C25 121.7(14) . . y
C13 C26 C25 121.1(14) . . y
C16 C27 C26 119.6(15) . . y
C16 C27 C28 122.7(15) . . y
C26 C27 C28 117.6(14) . . y
C29 C28 C17 120.1(15) . . y
C29 C28 C27 119.8(14) . . y
C17 C28 C27 120.0(15) . . y
C28 C29 C20 116.2(16) . . y
C28 C29 C30 124.0(15) . . y
C20 C29 C30 119.8(15) . . y
C21 C30 C25 118.8(15) . . y
C21 C30 C29 124.8(15) . . y
C25 C30 C29 116.4(14) . . y

loop_
_geom_bond_atom_site_label_1
_geom_bond_atom_site_label_2
_geom_bond_distance
_geom_bond_site_symmetry_2
_geom_bond_publ_flag
Rh1 O1 2.021(11) . y
Rh1 O3 2.026(10) . y
Rh1 O2 2.027(10) . y
Rh1 O4 2.046(12) . y
Rh1 Rh2 2.422(2) . y
Rh1 C13 2.56(2) . y
Rh1 C14 2.72(2) . y
Rh2 O6 2.031(11) . y
Rh2 O5 2.032(11) . y
Rh2 O8 2.042(11) . y
Rh2 O7 2.057(10) . y
Rh2 C18 2.58(2) 1_545 y
Rh2 C17 2.73(2) 1_545 y
Rh3 O12 2.021(12) . y
Rh3 O11 2.029(11) . y
Rh3 O10 2.035(12) . y
Rh3 O9 2.043(12) . y
Rh3 Rh3 2.416(3) 2_665 y
Rh3 C24 2.59(2) . y
Rh3 C23 2.68(2) . y
O1 C1 1.28(2) . n
O2 C2 1.24(2) . n
O3 C3 1.23(2) . n
O4 C4 1.23(2) . n
O5 C1 1.22(2) . n
O6 C2 1.27(2) . n
O7 C3 1.26(2) . n
O8 C4 1.25(2) . n
O9 C9 1.25(2) . n
O10 C10 1.23(2) . n
O11 C9 1.23(2) 2_665 n
O12 C10 1.25(2) 2_665 n
C1 C5 1.51(3) . n
C2 C6 1.55(2) . n
C3 C7 1.56(3) . n
C4 C8 1.54(3) . n
C5 F1 1.31(2) . n
C5 F3 1.32(2) . n
C5 F2 1.38(2) . n
C5 F1X 1.30(2) . n
C5 F2X 1.34(3) . n
C5 F3X 1.39(2) . n
C6 F6 1.31(2) . n
C6 F5 1.31(2) . n
C6 F4 1.34(2) . n
C6 F5X 1.30(2) . n
C6 F4X 1.32(2) . n
C6 F6X 1.34(2) . n
C7 F7 1.29(2) . n
C7 F9 1.33(2) . n
C7 F8 1.38(2) . n
C7 F7X 1.30(2) . n
C7 F8X 1.30(3) . n
C7 F9X 1.37(2) . n
C8 F10 1.30(3) . n
C8 F11 1.31(2) . n
C8 F12 1.37(2) . n
C8 F12X 1.28(2) . n
C8 F10X 1.35(2) . n
C8 F11X 1.35(2) . n
C9 O11 1.23(2) 2_665 n
C9 C11 1.54(3) . n
C10 O12 1.25(2) 2_665 n
C10 C12 1.60(2) . n
C11 F13 1.27(2) . n
C11 F14 1.33(2) . n
C11 F15 1.36(3) . n
C11 F15X 1.31(3) . n
C11 F13X 1.31(2) . n
C11 F14X 1.38(3) . n
C11 F13Y 1.31(3) . n
C11 F14Y 1.32(2) . n
C11 F15Y 1.33(3) . n
C12 F18 1.30(2) . n
C12 F17 1.31(2) . n
C12 F16 1.38(2) . n
C12 F18X 1.30(2) . n
C12 F17X 1.34(2) . n
C12 F16X 1.36(2) . n
C13 C14 1.38(2) . y
C13 C26 1.42(2) . y
C14 C15 1.38(2) . y
C15 C16 1.39(2) . y
C16 C27 1.38(2) . y
C17 C18 1.37(2) . y
C17 C28 1.40(2) . y
C18 C19 1.34(2) . y
C19 C20 1.36(2) . y
C20 C29 1.41(2) . y
C21 C22 1.37(2) . y
C21 C30 1.38(2) . y
C22 C23 1.40(2) . y
C23 C24 1.36(2) . y
C24 C25 1.43(2) . y
C25 C30 1.44(2) . y
C25 C26 1.46(2) . y
C26 C27 1.41(2) . y
C27 C28 1.48(2) . y
C28 C29 1.38(2) . y
C29 C30 1.45(2) . y
